data_7720353
loop_
_publ_author_name
'&#x160;koch, Karel'
'Buzikov&#xe1;, Michaela'
'Jakubczyk, Micha&#x142;'
'Pattanamcheril Anilkumar, Krishna'
'Demel, Jan'
'Liteck&#xe1;, Miroslava'

_publ_section_title
;
 Molybdenum(VI) borano-imido complexes and their application as Lewis acid
 catalysts in homocoupling of diazo compounds.
;
_journal_issue 12
_journal_name_full 'Dalton transactions (Cambridge, England : 2003)'
_journal_page_first 4997
_journal_page_last 5003
_journal_paper_doi 10.1039/d6dt00469e
_journal_volume 55
_journal_year 2026
_chemical_formula_moiety 'C26 H25 B Cl3 Mo N4, C H2 Cl2'
_chemical_formula_sum 'C27 H27 B Cl5 Mo N4'
_chemical_formula_weight 691.52
_space_group_crystal_system monoclinic
_space_group_IT_number 14
_space_group_name_Hall '-P 2ybc'
_space_group_name_H-M_alt 'P 1 21/c 1'
_atom_sites_solution_hydrogens geom
_atom_sites_solution_primary dual
_audit_creation_date 2025-12-05
_audit_creation_method
;
Olex2 1.5-ac7-016
(compiled 2025.05.29 svn.r8cd99b3d for Rigaku Oxford Diffraction, GUI svn.r7254)
;
_audit_update_record
;
2026-01-05 deposited with the CCDC.	2026-02-26 downloaded from the CCDC.
;
_cell_angle_alpha 90
_cell_angle_beta 92.883(2)
_cell_angle_gamma 90
_cell_formula_units_Z 4
_cell_length_a 13.9751(4)
_cell_length_b 10.6445(2)
_cell_length_c 19.6815(5)
_cell_measurement_reflns_used 10267
_cell_measurement_temperature 99.99(10)
_cell_measurement_theta_max 75.9900
_cell_measurement_theta_min 3.1440
_cell_volume 2924.07(12)
_computing_cell_refinement 'CrysAlisPro 1.171.44.117a (Rigaku OD, 2025)'
_computing_data_collection 'CrysAlisPro system (CCD 43.143a 64-bit (release 25-10-2024))'
_computing_data_reduction 'CrysAlisPro 1.171.44.117a (Rigaku OD, 2025)'
_computing_molecular_graphics 'Olex2 1.5-ac7-016 (Dolomanov et al., 2009)'
_computing_publication_material 'Olex2 1.5-ac7-016 (Dolomanov et al., 2009)'
_computing_structure_refinement 'SHELXL 2018/3 (Sheldrick, 2015)'
_computing_structure_solution 'SHELXT 2018/2 (Sheldrick, 2018)'
_diffrn_ambient_environment N~2~
_diffrn_ambient_temperature 99.99(10)
_diffrn_detector 'Hybrid Pixel Array Detector'
_diffrn_detector_area_resol_mean 10.0000
_diffrn_detector_type HyPix
_diffrn_measured_fraction_theta_full 0.999
_diffrn_measured_fraction_theta_max 0.999
_diffrn_measurement_details
;
List of Runs (angles in degrees, time in seconds):

  # Type    Start    End  Width  t~exp~   \w     \q     \k     \f   Frames
#--------------------------------------------------------------------------
  1  \w   -121.00 -14.00   0.50    2.17    --  -49.42   0.00-180.00  214
  2  \w   -121.00 -95.00   0.50    2.17    --  -49.42 -77.00-150.00   52
  3  \w     -5.00  21.00   0.50    2.17    --  -49.42  19.00 -30.00   52
  4  \w   -121.00 -96.00   0.50    2.17    --  -49.42 -77.00-120.00   50
  5  \w   -118.00 -80.00   0.50    2.17    --  -49.42-125.00-150.00   76
  6  \w   -119.00 -93.00   0.50    2.17    --  -49.42 -77.00 -60.00   52
  7  \w   -125.00 -93.00   0.50    8.69    --  -90.00 -99.00 -60.00   64
  8  \w   -160.00-128.00   0.50    8.69    --  -90.00 -99.00 -60.00   64
  9  \w    -65.00 -21.00   0.50    8.69    --  -90.00 125.00  90.00   88
 10  \w    -66.00 -21.00   0.50    8.69    --  -90.00  57.00 -30.00   90
 11  \w    -66.00 -29.00   0.50    8.69    --  -90.00  57.00   0.00   74
 12  \w     98.00 174.00   0.50    8.69    --  104.56  38.00  90.00  152
 13  \w     93.00 176.00   0.50    8.69    --  104.56  57.00   0.00  166
 14  \w     73.00 102.00   0.50    8.69    --  104.56 -75.00-151.00   58
 15  \w     33.00  62.00   0.50    8.69    --  104.56 -57.00 -60.00   58
 16  \w     36.00  66.00   0.50    8.69    --  104.56 -57.00-150.00   60
 17  \w     39.00  66.00   0.50    8.69    --  104.56 -57.00-180.00   54
 18  \w     61.00 110.00   0.50    8.69    --  104.56 -99.00  60.00   98
 19  \w     33.00  64.00   0.50    8.69    --  104.56 -57.00-120.00   62
 20  \w    103.00 168.00   0.50    8.69    --  104.56  38.00  30.00  130
 21  \w     40.00  65.00   0.50    8.69    --  104.56 -57.00 -90.00   50
;
_diffrn_measurement_device 'four-circle diffractometer'
_diffrn_measurement_device_type 'XtaLAB Synergy, Dualflex, HyPix'
_diffrn_measurement_method '\w scans'
_diffrn_orient_matrix_type 'CrysAlisPro convention (1999,Acta A55,543-557)'
_diffrn_orient_matrix_UB_11 -0.1092525000
_diffrn_orient_matrix_UB_12 0.0024323000
_diffrn_orient_matrix_UB_13 -0.0153223000
_diffrn_orient_matrix_UB_21 0.0074685000
_diffrn_orient_matrix_UB_22 -0.1199722000
_diffrn_orient_matrix_UB_23 -0.0431652000
_diffrn_orient_matrix_UB_31 -0.0144403000
_diffrn_orient_matrix_UB_32 -0.0807635000
_diffrn_orient_matrix_UB_33 0.0635808000
_diffrn_radiation_monochromator mirror
_diffrn_radiation_probe x-ray
_diffrn_radiation_type 'Cu K\a'
_diffrn_radiation_wavelength 1.54184
_diffrn_reflns_av_R_equivalents 0.0461
_diffrn_reflns_av_unetI/netI 0.0423
_diffrn_reflns_Laue_measured_fraction_full 0.999
_diffrn_reflns_Laue_measured_fraction_max 0.999
_diffrn_reflns_limit_h_max 16
_diffrn_reflns_limit_h_min -16
_diffrn_reflns_limit_k_max 12
_diffrn_reflns_limit_k_min -12
_diffrn_reflns_limit_l_max 23
_diffrn_reflns_limit_l_min -21
_diffrn_reflns_number 17665
_diffrn_reflns_point_group_measured_fraction_full 0.999
_diffrn_reflns_point_group_measured_fraction_max 0.999
_diffrn_reflns_theta_full 66.596
_diffrn_reflns_theta_max 66.596
_diffrn_reflns_theta_min 3.166
_diffrn_source 'micro-focus sealed X-ray tube'
_diffrn_source_type 'PhotonJet (Cu) X-ray Source'
_exptl_absorpt_coefficient_mu 8.068
_exptl_absorpt_correction_T_max 0.802
_exptl_absorpt_correction_T_min 0.539
_exptl_absorpt_correction_type gaussian
_exptl_absorpt_process_details
;
CrysAlisPro 1.171.44.117a (Rigaku Oxford Diffraction, 2025)
Numerical absorption correction based on gaussian integration over
a multifaceted crystal model
Empirical absorption correction using spherical harmonics,
implemented in SCALE3 ABSPACK scaling algorithm.
;
_exptl_crystal_colour yellow
_exptl_crystal_colour_primary yellow
_exptl_crystal_density_diffrn 1.571
_exptl_crystal_description plate
_exptl_crystal_F_000 1396
_exptl_crystal_size_max 0.159
_exptl_crystal_size_mid 0.117
_exptl_crystal_size_min 0.102
_refine_diff_density_max 1.167
_refine_diff_density_min -0.702
_refine_diff_density_rms 0.095
_refine_ls_extinction_method none
_refine_ls_goodness_of_fit_ref 1.049
_refine_ls_hydrogen_treatment constr
_refine_ls_matrix_type full
_refine_ls_number_parameters 375
_refine_ls_number_reflns 5166
_refine_ls_number_restraints 0
_refine_ls_restrained_S_all 1.049
_refine_ls_R_factor_all 0.0455
_refine_ls_R_factor_gt 0.0403
_refine_ls_shift/su_max 0.002
_refine_ls_shift/su_mean 0.000
_refine_ls_structure_factor_coef Fsqd
_refine_ls_weighting_details 'w=1/[\s^2^(Fo^2^)+(0.0635P)^2^+2.1672P] where P=(Fo^2^+2Fc^2^)/3'
_refine_ls_weighting_scheme calc
_refine_ls_wR_factor_gt 0.1049
_refine_ls_wR_factor_ref 0.1083
_reflns_Friedel_coverage 0.000
_reflns_number_gt 4541
_reflns_number_total 5166
_reflns_threshold_expression 'I > 2\s(I)'
_cod_data_source_file d6dt00469e2.cif
_cod_data_source_block ksk495-gg
_cod_depositor_comments 'Adding full bibliography for 7720347--7720357.cif.'
_cod_database_code 7720353
_shelx_shelxl_version_number 2018/3
_chemical_oxdiff_formula 'Mo Cl5 C27 B H27 N4'
_shelx_space_group_comment
;
The symmetry employed for this shelxl refinement is uniquely defined
by the following loop, which should always be used as a source of
symmetry information in preference to the above space-group names.
They are only intended as comments.
;
_diffrn_oxdiff_digest_od_ed
;

;
_diffrn_oxdiff_measurement_exp_name KSK495.par
_olex2_refinement_description
;
1. Fixed Uiso
 At 1.2 times of:
  All C(H) groups, All C(H,H) groups
2. Uiso/Uaniso restraints and constraints
Uanis(C15B) = Uanis(C15A)
Uanis(C14A) = Uanis(C14B)
Uanis(C12A) = Uanis(C12B)
3. Others
 Sof(C12B)=Sof(H12B)=1-FVAR(1)
 Sof(C12A)=Sof(H12A)=FVAR(1)
 Sof(C16B)=Sof(H16C)=Sof(H16D)=1-FVAR(2)
 Sof(C16A)=Sof(H16A)=Sof(H16B)=FVAR(2)
 Sof(C15A)=Sof(H15A)=Sof(H15B)=1-FVAR(3)
 Sof(C15B)=Sof(H15C)=Sof(H15D)=FVAR(3)
 Sof(C13A)=Sof(H13A)=Sof(H13B)=1-FVAR(4)
 Sof(C13B)=Sof(H13C)=Sof(H13D)=FVAR(4)
 Sof(C14B)=Sof(H14C)=Sof(H14D)=1-FVAR(5)
 Sof(C14A)=Sof(H14A)=Sof(H14B)=FVAR(5)
4.a Ternary CH refined with riding coordinates:
 C12A(H12A), C12B(H12B)
4.b Secondary CH2 refined with riding coordinates:
 C31(H31A,H31B), C15A(H15A,H15B), C13A(H13A,H13B), C16A(H16A,H16B), C14A(H14A,
 H14B), C16B(H16C,H16D), C14B(H14C,H14D), C13B(H13C,H13D), C15B(H15C,H15D)
4.c Aromatic/amide H refined with riding coordinates:
 C29(H29), C21(H21), C8(H8), C27(H27), C9(H9), C3(H3), C30(H30), C4(H4),
 C23(H23), C22(H22), C5(H5), C28(H28), C11(H11), C10(H10), C2(H2), C24(H24)
;
_olex2_submission_special_instructions 'No special instructions were received'
_oxdiff_exptl_absorpt_empirical_details
;
Empirical correction (ABSPACK) includes:
- Absorption correction using spherical harmonics
- Frame scaling
;
_oxdiff_exptl_absorpt_empirical_full_max 1.840
_oxdiff_exptl_absorpt_empirical_full_min 0.483

loop_
_space_group_symop_operation_xyz
'x, y, z'
'-x, y+1/2, -z+1/2'
'-x, -y, -z'
'x, -y-1/2, z-1/2'

loop_
_atom_site_label
_atom_site_type_symbol
_atom_site_fract_x
_atom_site_fract_y
_atom_site_fract_z
_atom_site_U_iso_or_equiv
_atom_site_adp_type
_atom_site_occupancy
_atom_site_site_symmetry_order
_atom_site_calc_flag
_atom_site_refinement_flags_posn
_atom_site_refinement_flags_adp
_atom_site_refinement_flags_occupancy
_atom_site_disorder_assembly
_atom_site_disorder_group
Mo1 Mo 0.84960(2) 0.25468(2) 0.35939(2) 0.02550(11) Uani 1 1 d . . . . .
Cl1 Cl 0.98066(5) 0.36992(7) 0.31499(4) 0.02968(18) Uani 1 1 d . . . . .
Cl2 Cl 0.75296(5) 0.10259(7) 0.41596(4) 0.03141(19) Uani 1 1 d . . . . .
Cl4 Cl 0.47179(13) 0.97465(14) 0.40650(7) 0.0840(4) Uani 1 1 d . . . . .
Cl5 Cl 0.34349(8) 0.75910(10) 0.38531(6) 0.0567(3) Uani 1 1 d . . . . .
N4 N 0.97409(19) 0.1089(2) 0.38227(13) 0.0271(5) Uani 1 1 d . . . . .
N3 N 0.91703(18) 0.2966(2) 0.46003(13) 0.0269(6) Uani 1 1 d . . . . .
C29 C 1.0731(2) -0.0661(3) 0.35667(17) 0.0311(7) Uani 1 1 d . . . . .
H29 H 1.086965 -0.133526 0.327118 0.037 Uiso 1 1 calc R U . . .
C21 C 0.8817(2) 0.3865(3) 0.50005(17) 0.0328(7) Uani 1 1 d . . . . .
H21 H 0.824838 0.429108 0.484802 0.039 Uiso 1 1 calc R U . . .
C8 C 0.6445(3) 0.5146(4) 0.4826(3) 0.0606(13) Uani 1 1 d . . . . .
H8 H 0.628893 0.429028 0.490074 0.073 Uiso 1 1 calc R U . . .
C1 C 0.7322(2) 0.7020(3) 0.34412(19) 0.0329(7) Uani 1 1 d . . . . .
C26 C 1.0282(2) 0.1294(3) 0.43948(15) 0.0259(6) Uani 1 1 d . . . . .
C27 C 1.1063(2) 0.0535(3) 0.45787(16) 0.0303(7) Uani 1 1 d . . . . .
H27 H 1.143634 0.069347 0.498631 0.036 Uiso 1 1 calc R U . . .
C9 C 0.6353(3) 0.6012(5) 0.5338(3) 0.0691(15) Uani 1 1 d . . . . .
H9 H 0.615481 0.573462 0.576719 0.083 Uiso 1 1 calc R U . . .
C3 C 0.7970(2) 0.8058(3) 0.24973(19) 0.0356(8) Uani 1 1 d . . . . .
H3 H 0.817623 0.880052 0.228043 0.043 Uiso 1 1 calc R U . . .
C7 C 0.6763(3) 0.5521(4) 0.4203(2) 0.0463(10) Uani 1 1 d . . . . .
C25 C 0.9970(2) 0.2344(3) 0.48246(17) 0.0272(7) Uani 1 1 d . . . . .
C30 C 0.9974(2) 0.0133(3) 0.34162(16) 0.0289(7) Uani 1 1 d . . . . .
H30 H 0.959921 0.000091 0.300641 0.035 Uiso 1 1 calc R U . . .
C4 C 0.8013(3) 0.6910(3) 0.2163(2) 0.0406(8) Uani 1 1 d . . . . .
H4 H 0.826100 0.686162 0.172334 0.049 Uiso 1 1 calc R U . . .
N1 N 0.7356(2) 0.5911(2) 0.31022(16) 0.0349(7) Uani 1 1 d . . . . .
C12A C 0.5989(4) 0.4229(5) 0.3028(3) 0.0337(12) Uani 0.723(8) 1 d . . P A 1
H12A H 0.623185 0.392817 0.258764 0.040 Uiso 0.723(8) 1 calc R U P A 1
Cl3 Cl 0.81560(6) 0.15997(7) 0.25124(4) 0.0351(2) Uani 1 1 d . . . . .
N2 N 0.7686(2) 0.3730(2) 0.35739(15) 0.0340(6) Uani 1 1 d . . . . .
C23 C 1.0081(3) 0.3598(3) 0.58418(18) 0.0378(8) Uani 1 1 d . . . . .
H23 H 1.039883 0.382505 0.626183 0.045 Uiso 1 1 calc R U . . .
C22 C 0.9247(3) 0.4192(3) 0.56227(18) 0.0376(8) Uani 1 1 d . . . . .
H22 H 0.897023 0.481791 0.589565 0.045 Uiso 1 1 calc R U . . .
C5 C 0.7693(3) 0.5850(3) 0.2475(2) 0.0393(8) Uani 1 1 d . . . . .
H5 H 0.771057 0.506465 0.224638 0.047 Uiso 1 1 calc R U . . .
C31 C 0.4228(3) 0.8386(5) 0.4428(2) 0.0607(12) Uani 1 1 d . . . . .
H31A H 0.475535 0.781190 0.457661 0.073 Uiso 1 1 calc R U . . .
H31B H 0.388310 0.862824 0.483497 0.073 Uiso 1 1 calc R U . . .
C28 C 1.1288(2) -0.0455(3) 0.41594(17) 0.0323(7) Uani 1 1 d . . . . .
H28 H 1.181694 -0.098693 0.427616 0.039 Uiso 1 1 calc R U . . .
C11 C 0.6846(3) 0.7711(4) 0.4619(2) 0.0431(9) Uani 1 1 d . . . . .
H11 H 0.696257 0.857615 0.453848 0.052 Uiso 1 1 calc R U . . .
B1 B 0.6918(3) 0.4773(4) 0.3516(3) 0.0447(11) Uani 1 1 d . . . . .
C6 C 0.6969(2) 0.6812(3) 0.4116(2) 0.0372(8) Uani 1 1 d . . . . .
C10 C 0.6545(3) 0.7296(5) 0.5243(3) 0.0584(12) Uani 1 1 d . . . . .
H10 H 0.647036 0.787553 0.560399 0.070 Uiso 1 1 calc R U . . .
C2 C 0.7631(2) 0.8124(3) 0.31379(19) 0.0335(7) Uani 1 1 d . . . . .
H2 H 0.760738 0.890470 0.337068 0.040 Uiso 1 1 calc R U . . .
C24 C 1.0449(3) 0.2665(3) 0.54408(18) 0.0337(7) Uani 1 1 d . . . . .
H24 H 1.102374 0.224402 0.558360 0.040 Uiso 1 1 calc R U . . .
C15A C 0.4243(10) 0.4499(17) 0.2751(8) 0.050(3) Uani 0.65(3) 1 d . . P A 1
H15A H 0.374429 0.483630 0.304170 0.061 Uiso 0.65(3) 1 calc R U P A 1
H15B H 0.400989 0.455914 0.226906 0.061 Uiso 0.65(3) 1 calc R U P A 1
C13A C 0.5455(4) 0.3158(5) 0.3353(3) 0.0460(17) Uani 0.734(11) 1 d . . P A 1
H13A H 0.536476 0.332902 0.383972 0.055 Uiso 0.734(11) 1 calc R U P A 1
H13B H 0.580577 0.235550 0.331170 0.055 Uiso 0.734(11) 1 calc R U P A 1
C16A C 0.5203(4) 0.5228(6) 0.2874(6) 0.046(2) Uani 0.68(2) 1 d . . P A 1
H16A H 0.534893 0.571924 0.246516 0.056 Uiso 0.68(2) 1 calc R U P A 1
H16B H 0.516075 0.581175 0.326298 0.056 Uiso 0.68(2) 1 calc R U P A 1
C14A C 0.4489(5) 0.3117(7) 0.2946(4) 0.0541(18) Uani 0.667(10) 1 d . . P A 1
H14A H 0.398754 0.275550 0.322486 0.065 Uiso 0.667(10) 1 calc R U P A 1
H14B H 0.453802 0.259743 0.253158 0.065 Uiso 0.667(10) 1 calc R U P A 1
C16B C 0.5103(8) 0.5352(11) 0.3356(13) 0.045(6) Uani 0.32(2) 1 d . . P A 2
H16C H 0.476872 0.544448 0.378489 0.053 Uiso 0.32(2) 1 calc R U P A 2
H16D H 0.539111 0.616976 0.324145 0.053 Uiso 0.32(2) 1 calc R U P A 2
C14B C 0.4654(10) 0.3624(15) 0.2621(10) 0.0541(18) Uani 0.333(10) 1 d . . P A 2
H14C H 0.447862 0.342485 0.213969 0.065 Uiso 0.333(10) 1 calc R U P A 2
H14D H 0.434043 0.301699 0.291971 0.065 Uiso 0.333(10) 1 calc R U P A 2
C13B C 0.5775(10) 0.3644(15) 0.2764(8) 0.037(4) Uani 0.266(11) 1 d . . P A 2
H13C H 0.603878 0.278253 0.280531 0.045 Uiso 0.266(11) 1 calc R U P A 2
H13D H 0.609879 0.409749 0.240095 0.045 Uiso 0.266(11) 1 calc R U P A 2
C12B C 0.5872(9) 0.4334(12) 0.3427(9) 0.0337(12) Uani 0.277(8) 1 d . . P A 2
H12B H 0.572343 0.375308 0.380715 0.040 Uiso 0.277(8) 1 calc R U P A 2
C15B C 0.4416(18) 0.492(3) 0.2788(16) 0.050(3) Uani 0.35(3) 1 d . . P A 2
H15C H 0.374882 0.496587 0.293415 0.061 Uiso 0.35(3) 1 calc R U P A 2
H15D H 0.447120 0.546187 0.238424 0.061 Uiso 0.35(3) 1 calc R U P A 2

loop_
_atom_site_aniso_label
_atom_site_aniso_U_11
_atom_site_aniso_U_22
_atom_site_aniso_U_33
_atom_site_aniso_U_23
_atom_site_aniso_U_13
_atom_site_aniso_U_12
Mo1 0.02409(17) 0.01808(16) 0.03387(18) -0.00067(9) -0.00310(11) 0.00047(9)
Cl1 0.0311(4) 0.0264(4) 0.0316(4) -0.0003(3) 0.0017(3) -0.0032(3)
Cl2 0.0287(4) 0.0241(4) 0.0412(4) 0.0027(3) -0.0008(3) -0.0021(3)
Cl4 0.1115(12) 0.0733(8) 0.0668(8) -0.0039(6) 0.0000(7) -0.0243(8)
Cl5 0.0497(6) 0.0598(7) 0.0612(7) -0.0110(5) 0.0065(5) 0.0052(4)
N4 0.0274(13) 0.0235(12) 0.0300(13) -0.0005(10) -0.0018(11) -0.0007(11)
N3 0.0260(14) 0.0227(12) 0.0322(14) -0.0027(11) 0.0029(11) -0.0034(11)
C29 0.0357(18) 0.0235(15) 0.0343(17) 0.0000(13) 0.0041(14) 0.0011(13)
C21 0.0313(17) 0.0275(16) 0.0400(18) -0.0062(14) 0.0062(14) 0.0001(14)
C8 0.049(3) 0.050(2) 0.085(3) 0.022(2) 0.030(2) 0.019(2)
C1 0.0196(15) 0.0269(16) 0.052(2) 0.0009(15) -0.0043(14) 0.0016(13)
C26 0.0269(15) 0.0230(14) 0.0278(15) 0.0003(12) 0.0006(12) -0.0021(12)
C27 0.0286(16) 0.0321(16) 0.0299(16) 0.0013(13) -0.0014(13) 0.0014(13)
C9 0.048(3) 0.085(4) 0.075(3) 0.036(3) 0.022(2) 0.017(2)
C3 0.0281(17) 0.0273(17) 0.051(2) 0.0010(15) 0.0012(15) 0.0001(14)
C7 0.0271(18) 0.0358(19) 0.077(3) 0.0156(19) 0.0156(18) 0.0102(15)
C25 0.0256(16) 0.0250(15) 0.0312(17) -0.0002(12) 0.0023(13) -0.0034(12)
C30 0.0334(17) 0.0238(15) 0.0293(16) -0.0007(12) -0.0002(13) -0.0013(13)
C4 0.0315(18) 0.0388(19) 0.051(2) -0.0031(17) 0.0025(16) 0.0047(15)
N1 0.0234(14) 0.0233(13) 0.0574(19) -0.0026(12) -0.0053(13) 0.0022(11)
C12A 0.025(2) 0.027(2) 0.049(4) -0.008(3) 0.007(3) 0.0007(18)
Cl3 0.0402(4) 0.0275(4) 0.0362(4) -0.0013(3) -0.0110(3) -0.0006(3)
N2 0.0278(14) 0.0238(13) 0.0501(17) 0.0003(12) -0.0023(12) -0.0037(11)
C23 0.044(2) 0.0382(18) 0.0315(18) -0.0078(14) -0.0009(15) -0.0078(16)
C22 0.041(2) 0.0327(17) 0.0395(19) -0.0119(15) 0.0081(15) -0.0034(15)
C5 0.0287(17) 0.0290(17) 0.060(2) -0.0080(16) -0.0016(16) 0.0043(14)
C31 0.049(3) 0.073(3) 0.061(3) 0.002(2) 0.001(2) 0.001(2)
C28 0.0319(17) 0.0285(16) 0.0365(18) 0.0059(14) 0.0019(14) 0.0076(14)
C11 0.0290(19) 0.048(2) 0.052(2) 0.0019(17) 0.0027(16) 0.0050(16)
B1 0.026(2) 0.0236(18) 0.085(3) 0.006(2) 0.004(2) 0.0010(15)
C6 0.0230(16) 0.0322(18) 0.057(2) 0.0043(16) 0.0060(15) 0.0056(14)
C10 0.043(2) 0.075(3) 0.057(3) 0.005(2) 0.010(2) 0.017(2)
C2 0.0260(16) 0.0240(16) 0.050(2) -0.0017(14) 0.0006(14) 0.0004(13)
C24 0.0335(18) 0.0338(17) 0.0334(18) -0.0051(14) -0.0022(14) -0.0035(14)
C15A 0.020(5) 0.075(9) 0.056(3) 0.002(6) -0.006(3) -0.006(5)
C13A 0.031(3) 0.034(3) 0.073(4) -0.008(3) 0.003(2) -0.007(2)
C16A 0.032(3) 0.047(3) 0.059(6) -0.011(3) -0.007(3) 0.009(2)
C14A 0.033(3) 0.051(4) 0.078(6) -0.017(3) 0.001(3) -0.006(3)
C16B 0.025(6) 0.028(6) 0.080(15) 0.017(7) -0.002(6) 0.003(5)
C14B 0.033(3) 0.051(4) 0.078(6) -0.017(3) 0.001(3) -0.006(3)
C13B 0.030(7) 0.028(8) 0.053(10) -0.011(7) 0.002(6) 0.001(6)
C12B 0.025(2) 0.027(2) 0.049(4) -0.008(3) 0.007(3) 0.0007(18)
C15B 0.020(5) 0.075(9) 0.056(3) 0.002(6) -0.006(3) -0.006(5)

loop_
_atom_type_symbol
_atom_type_description
_atom_type_scat_dispersion_real
_atom_type_scat_dispersion_imag
_atom_type_scat_source
C C 0.0181 0.0091 'International Tables Vol C Tables 4.2.6.8 and 6.1.1.4'
H H 0.0000 0.0000 'International Tables Vol C Tables 4.2.6.8 and 6.1.1.4'
B B 0.0090 0.0039 'International Tables Vol C Tables 4.2.6.8 and 6.1.1.4'
Cl Cl 0.3639 0.7018 'International Tables Vol C Tables 4.2.6.8 and 6.1.1.4'
Mo Mo -0.0483 2.7339 'International Tables Vol C Tables 4.2.6.8 and 6.1.1.4'
N N 0.0311 0.0180 'International Tables Vol C Tables 4.2.6.8 and 6.1.1.4'

loop_
_exptl_crystal_face_index_h
_exptl_crystal_face_index_k
_exptl_crystal_face_index_l
_exptl_crystal_face_perp_dist
2 5 -9 0.0562
1 4 10 0.0437
-1 -4 -10 0.1012
9 0 -4 0.0502
-1 4 -10 0.0588
-9 1 2 0.0455
1 -4 10 0.0593
7 -3 5 0.0625
-5 -3 9 0.0600
-2 4 -9 0.0510
-2 -7 -2 0.0880
0 1 13 0.0468
3 -6 -3 0.0950
7 -5 -1 0.0768
7 4 -5 0.0417
8 1 4 0.0386
-7 0 -8 0.0600
-8 -3 1 0.0600
7 0 7 0.0448
-7 -3 -6 0.0719
-7 -5 1 0.0668
-5 -6 -3 0.0738
6 2 9 0.0366
7 4 2 0.0389

loop_
_geom_angle_atom_site_label_1
_geom_angle_atom_site_label_2
_geom_angle_atom_site_label_3
_geom_angle
_geom_angle_site_symmetry_1
_geom_angle_site_symmetry_3
_geom_angle_publ_flag
Cl1 Mo1 Cl2 164.35(3) . . ?
N4 Mo1 Cl1 80.62(7) . . ?
N4 Mo1 Cl2 83.98(7) . . ?
N4 Mo1 Cl3 90.24(6) . . ?
N3 Mo1 Cl1 85.64(7) . . ?
N3 Mo1 Cl2 86.84(7) . . ?
N3 Mo1 N4 71.48(9) . . ?
N3 Mo1 Cl3 161.71(7) . . ?
Cl3 Mo1 Cl1 90.72(3) . . ?
Cl3 Mo1 Cl2 92.13(3) . . ?
N2 Mo1 Cl1 97.63(10) . . ?
N2 Mo1 Cl2 96.93(10) . . ?
N2 Mo1 N4 168.65(12) . . ?
N2 Mo1 N3 97.23(12) . . ?
N2 Mo1 Cl3 101.02(10) . . ?
C26 N4 Mo1 115.59(19) . . ?
C26 N4 C30 118.6(3) . . ?
C30 N4 Mo1 125.7(2) . . ?
C21 N3 Mo1 121.2(2) . . ?
C21 N3 C25 118.5(3) . . ?
C25 N3 Mo1 120.3(2) . . ?
C30 C29 H29 120.7 . . ?
C30 C29 C28 118.5(3) . . ?
C28 C29 H29 120.7 . . ?
N3 C21 H21 118.6 . . ?
N3 C21 C22 122.7(3) . . ?
C22 C21 H21 118.6 . . ?
C9 C8 H8 120.0 . . ?
C9 C8 C7 120.1(4) . . ?
C7 C8 H8 120.0 . . ?
N1 C1 C6 109.8(3) . . ?
N1 C1 C2 120.2(3) . . ?
C2 C1 C6 130.0(3) . . ?
N4 C26 C27 121.7(3) . . ?
N4 C26 C25 115.7(3) . . ?
C27 C26 C25 122.6(3) . . ?
C26 C27 H27 120.5 . . ?
C28 C27 C26 119.1(3) . . ?
C28 C27 H27 120.5 . . ?
C8 C9 H9 119.0 . . ?
C8 C9 C10 121.9(4) . . ?
C10 C9 H9 119.0 . . ?
C4 C3 H3 119.8 . . ?
C2 C3 H3 119.8 . . ?
C2 C3 C4 120.4(3) . . ?
C8 C7 B1 132.2(4) . . ?
C8 C7 C6 117.6(4) . . ?
C6 C7 B1 110.1(3) . . ?
N3 C25 C26 116.4(3) . . ?
N3 C25 C24 121.0(3) . . ?
C24 C25 C26 122.6(3) . . ?
N4 C30 C29 123.0(3) . . ?
N4 C30 H30 118.5 . . ?
C29 C30 H30 118.5 . . ?
C3 C4 H4 120.4 . . ?
C5 C4 C3 119.3(4) . . ?
C5 C4 H4 120.4 . . ?
C1 N1 B1 112.6(3) . . ?
C5 N1 C1 121.1(3) . . ?
C5 N1 B1 126.2(3) . . ?
B1 C12A H12A 108.6 . . ?
C13A C12A H12A 108.6 . . ?
C13A C12A B1 113.6(5) . . ?
C13A C12A C16A 103.9(5) . . ?
C16A C12A H12A 108.6 . . ?
C16A C12A B1 113.4(5) . . ?
B1 N2 Mo1 176.5(3) . . ?
C22 C23 H23 120.5 . . ?
C22 C23 C24 119.0(3) . . ?
C24 C23 H23 120.5 . . ?
C21 C22 H22 120.5 . . ?
C23 C22 C21 119.1(3) . . ?
C23 C22 H22 120.5 . . ?
C4 C5 H5 119.7 . . ?
N1 C5 C4 120.5(3) . . ?
N1 C5 H5 119.7 . . ?
Cl4 C31 H31A 109.2 . . ?
Cl4 C31 H31B 109.2 . . ?
Cl5 C31 Cl4 112.2(3) . . ?
Cl5 C31 H31A 109.2 . . ?
Cl5 C31 H31B 109.2 . . ?
H31A C31 H31B 107.9 . . ?
C29 C28 H28 120.4 . . ?
C27 C28 C29 119.1(3) . . ?
C27 C28 H28 120.4 . . ?
C6 C11 H11 121.2 . . ?
C10 C11 H11 121.2 . . ?
C10 C11 C6 117.6(4) . . ?
C7 B1 N1 97.2(3) . . ?
C7 B1 C12A 121.5(4) . . ?
N1 B1 C12A 106.0(4) . . ?
N2 B1 C7 114.8(4) . . ?
N2 B1 N1 107.5(3) . . ?
N2 B1 C12A 108.0(3) . . ?
C12B B1 C7 94.5(7) . . ?
C12B B1 N1 124.0(7) . . ?
C12B B1 N2 116.3(6) . . ?
C7 C6 C1 109.8(3) . . ?
C11 C6 C1 127.1(3) . . ?
C11 C6 C7 123.1(4) . . ?
C9 C10 H10 120.2 . . ?
C11 C10 C9 119.5(5) . . ?
C11 C10 H10 120.2 . . ?
C1 C2 H2 120.7 . . ?
C3 C2 C1 118.6(3) . . ?
C3 C2 H2 120.7 . . ?
C25 C24 H24 120.2 . . ?
C23 C24 C25 119.7(3) . . ?
C23 C24 H24 120.2 . . ?
H15A C15A H15B 108.9 . . ?
C16A C15A H15A 110.8 . . ?
C16A C15A H15B 110.8 . . ?
C14A C15A H15A 110.8 . . ?
C14A C15A H15B 110.8 . . ?
C14A C15A C16A 104.8(8) . . ?
C12A C13A H13A 111.0 . . ?
C12A C13A H13B 111.0 . . ?
C12A C13A C14A 103.8(5) . . ?
H13A C13A H13B 109.0 . . ?
C14A C13A H13A 111.0 . . ?
C14A C13A H13B 111.0 . . ?
C12A C16A C15A 106.6(7) . . ?
C12A C16A H16A 110.4 . . ?
C12A C16A H16B 110.4 . . ?
C15A C16A H16A 110.4 . . ?
C15A C16A H16B 110.4 . . ?
H16A C16A H16B 108.6 . . ?
C15A C14A H14A 110.5 . . ?
C15A C14A H14B 110.5 . . ?
C13A C14A C15A 106.2(8) . . ?
C13A C14A H14A 110.5 . . ?
C13A C14A H14B 110.5 . . ?
H14A C14A H14B 108.7 . . ?
H16C C16B H16D 108.7 . . ?
C12B C16B H16C 110.6 . . ?
C12B C16B H16D 110.6 . . ?
C15B C16B H16C 110.6 . . ?
C15B C16B H16D 110.6 . . ?
C15B C16B C12B 105.6(18) . . ?
H14C C14B H14D 109.4 . . ?
C13B C14B H14C 111.7 . . ?
C13B C14B H14D 111.7 . . ?
C15B C14B H14C 111.7 . . ?
C15B C14B H14D 111.7 . . ?
C15B C14B C13B 100.6(14) . . ?
C14B C13B H13C 111.4 . . ?
C14B C13B H13D 111.4 . . ?
H13C C13B H13D 109.2 . . ?
C12B C13B C14B 102.0(11) . . ?
C12B C13B H13C 111.4 . . ?
C12B C13B H13D 111.4 . . ?
B1 C12B H12B 109.6 . . ?
C16B C12B B1 117.1(10) . . ?
C16B C12B H12B 109.6 . . ?
C13B C12B B1 107.0(11) . . ?
C13B C12B C16B 103.6(14) . . ?
C13B C12B H12B 109.6 . . ?
C16B C15B H15C 110.1 . . ?
C16B C15B H15D 110.1 . . ?
C14B C15B C16B 108(2) . . ?
C14B C15B H15C 110.1 . . ?
C14B C15B H15D 110.1 . . ?
H15C C15B H15D 108.4 . . ?

loop_
_geom_bond_atom_site_label_1
_geom_bond_atom_site_label_2
_geom_bond_distance
_geom_bond_site_symmetry_2
_geom_bond_publ_flag
Mo1 Cl1 2.4050(8) . ?
Mo1 Cl2 2.4158(8) . ?
Mo1 N4 2.358(3) . ?
Mo1 N3 2.196(3) . ?
Mo1 Cl3 2.3814(8) . ?
Mo1 N2 1.692(3) . ?
Cl4 C31 1.767(5) . ?
Cl5 C31 1.761(5) . ?
N4 C26 1.342(4) . ?
N4 C30 1.344(4) . ?
N3 C21 1.349(4) . ?
N3 C25 1.354(4) . ?
C29 H29 0.9500 . ?
C29 C30 1.375(5) . ?
C29 C28 1.387(5) . ?
C21 H21 0.9500 . ?
C21 C22 1.381(5) . ?
C8 H8 0.9500 . ?
C8 C9 1.375(8) . ?
C8 C7 1.384(6) . ?
C1 N1 1.357(4) . ?
C1 C6 1.457(5) . ?
C1 C2 1.397(5) . ?
C26 C27 1.391(5) . ?
C26 C25 1.480(4) . ?
C27 H27 0.9500 . ?
C27 C28 1.385(5) . ?
C9 H9 0.9500 . ?
C9 C10 1.407(7) . ?
C3 H3 0.9500 . ?
C3 C4 1.390(5) . ?
C3 C2 1.371(5) . ?
C7 B1 1.594(7) . ?
C7 C6 1.417(5) . ?
C25 C24 1.397(5) . ?
C30 H30 0.9500 . ?
C4 H4 0.9500 . ?
C4 C5 1.370(5) . ?
N1 C5 1.345(5) . ?
N1 B1 1.599(5) . ?
C12A H12A 1.0000 . ?
C12A B1 1.678(7) . ?
C12A C13A 1.520(8) . ?
C12A C16A 1.547(7) . ?
N2 B1 1.545(5) . ?
C23 H23 0.9500 . ?
C23 C22 1.376(5) . ?
C23 C24 1.384(5) . ?
C22 H22 0.9500 . ?
C5 H5 0.9500 . ?
C31 H31A 0.9900 . ?
C31 H31B 0.9900 . ?
C28 H28 0.9500 . ?
C11 H11 0.9500 . ?
C11 C6 1.394(6) . ?
C11 C10 1.390(7) . ?
B1 C12B 1.536(14) . ?
C10 H10 0.9500 . ?
C2 H2 0.9500 . ?
C24 H24 0.9500 . ?
C15A H15A 0.9900 . ?
C15A H15B 0.9900 . ?
C15A C16A 1.558(18) . ?
C15A C14A 1.554(18) . ?
C13A H13A 0.9900 . ?
C13A H13B 0.9900 . ?
C13A C14A 1.536(8) . ?
C16A H16A 0.9900 . ?
C16A H16B 0.9900 . ?
C14A H14A 0.9900 . ?
C14A H14B 0.9900 . ?
C16B H16C 0.9900 . ?
C16B H16D 0.9900 . ?
C16B C12B 1.528(17) . ?
C16B C15B 1.51(3) . ?
C14B H14C 0.9900 . ?
C14B H14D 0.9900 . ?
C14B C13B 1.58(2) . ?
C14B C15B 1.46(3) . ?
C13B H13C 0.9900 . ?
C13B H13D 0.9900 . ?
C13B C12B 1.50(2) . ?
C12B H12B 1.0000 . ?
C15B H15C 0.9900 . ?
C15B H15D 0.9900 . ?

loop_
_geom_torsion_atom_site_label_1
_geom_torsion_atom_site_label_2
_geom_torsion_atom_site_label_3
_geom_torsion_atom_site_label_4
_geom_torsion
_geom_torsion_site_symmetry_1
_geom_torsion_site_symmetry_2
_geom_torsion_site_symmetry_3
_geom_torsion_site_symmetry_4
_geom_torsion_publ_flag
Mo1 N4 C26 C27 -177.6(2) . . . . ?
Mo1 N4 C26 C25 4.7(3) . . . . ?
Mo1 N4 C30 C29 177.6(2) . . . . ?
Mo1 N3 C21 C22 -177.0(3) . . . . ?
Mo1 N3 C25 C26 -6.8(4) . . . . ?
Mo1 N3 C25 C24 175.1(2) . . . . ?
N4 C26 C27 C28 0.2(5) . . . . ?
N4 C26 C25 N3 1.0(4) . . . . ?
N4 C26 C25 C24 179.0(3) . . . . ?
N3 C21 C22 C23 1.3(5) . . . . ?
N3 C25 C24 C23 2.6(5) . . . . ?
C21 N3 C25 C26 174.9(3) . . . . ?
C21 N3 C25 C24 -3.2(5) . . . . ?
C8 C9 C10 C11 -0.6(7) . . . . ?
C8 C7 B1 N1 -176.4(4) . . . . ?
C8 C7 B1 C12A 69.8(6) . . . . ?
C8 C7 B1 N2 -63.4(6) . . . . ?
C8 C7 B1 C12B 58.4(8) . . . . ?
C8 C7 C6 C1 178.1(4) . . . . ?
C8 C7 C6 C11 -1.4(6) . . . . ?
C1 N1 C5 C4 0.0(5) . . . . ?
C1 N1 B1 C7 -6.8(4) . . . . ?
C1 N1 B1 C12A 119.0(4) . . . . ?
C1 N1 B1 N2 -125.7(3) . . . . ?
C1 N1 B1 C12B 93.6(8) . . . . ?
C26 N4 C30 C29 1.4(5) . . . . ?
C26 C27 C28 C29 0.2(5) . . . . ?
C26 C25 C24 C23 -175.4(3) . . . . ?
C27 C26 C25 N3 -176.8(3) . . . . ?
C27 C26 C25 C24 1.3(5) . . . . ?
C9 C8 C7 B1 -178.2(4) . . . . ?
C9 C8 C7 C6 -1.1(6) . . . . ?
C3 C4 C5 N1 -1.1(5) . . . . ?
C7 C8 C9 C10 2.1(7) . . . . ?
C7 B1 C12B C16B 60.5(16) . . . . ?
C7 B1 C12B C13B 176.1(9) . . . . ?
C25 N3 C21 C22 1.2(5) . . . . ?
C25 C26 C27 C28 177.8(3) . . . . ?
C30 N4 C26 C27 -0.9(4) . . . . ?
C30 N4 C26 C25 -178.7(3) . . . . ?
C30 C29 C28 C27 0.2(5) . . . . ?
C4 C3 C2 C1 -0.7(5) . . . . ?
N1 C1 C6 C7 -0.5(4) . . . . ?
N1 C1 C6 C11 179.0(3) . . . . ?
N1 C1 C2 C3 -0.3(5) . . . . ?
N1 B1 C12B C16B -41.4(18) . . . . ?
N1 B1 C12B C13B 74.3(11) . . . . ?
C12A C13A C14A C15A -34.0(8) . . . . ?
N2 B1 C12B C16B -178.9(13) . . . . ?
N2 B1 C12B C13B -63.3(12) . . . . ?
C22 C23 C24 C25 0.0(5) . . . . ?
C5 N1 B1 C7 175.9(3) . . . . ?
C5 N1 B1 C12A -58.3(4) . . . . ?
C5 N1 B1 N2 57.0(5) . . . . ?
C5 N1 B1 C12B -83.7(8) . . . . ?
C28 C29 C30 N4 -1.0(5) . . . . ?
B1 C7 C6 C1 -4.1(4) . . . . ?
B1 C7 C6 C11 176.3(3) . . . . ?
B1 N1 C5 C4 177.1(3) . . . . ?
B1 C12A C13A C14A 162.2(4) . . . . ?
B1 C12A C16A C15A -152.8(8) . . . . ?
C6 C1 N1 C5 -177.5(3) . . . . ?
C6 C1 N1 B1 5.1(4) . . . . ?
C6 C1 C2 C3 177.4(3) . . . . ?
C6 C7 B1 N1 6.3(4) . . . . ?
C6 C7 B1 C12A -107.5(4) . . . . ?
C6 C7 B1 N2 119.3(3) . . . . ?
C6 C7 B1 C12B -118.9(6) . . . . ?
C6 C11 C10 C9 -1.8(6) . . . . ?
C10 C11 C6 C1 -176.6(4) . . . . ?
C10 C11 C6 C7 2.8(6) . . . . ?
C2 C1 N1 C5 0.7(5) . . . . ?
C2 C1 N1 B1 -176.8(3) . . . . ?
C2 C1 C6 C7 -178.5(3) . . . . ?
C2 C1 C6 C11 1.0(6) . . . . ?
C2 C3 C4 C5 1.4(5) . . . . ?
C24 C23 C22 C21 -1.9(5) . . . . ?
C13A C12A B1 C7 -68.9(5) . . . . ?
C13A C12A B1 N1 -178.1(4) . . . . ?
C13A C12A B1 N2 67.0(5) . . . . ?
C13A C12A C16A C15A -29.1(10) . . . . ?
C16A C12A B1 C7 49.4(7) . . . . ?
C16A C12A B1 N1 -59.8(6) . . . . ?
C16A C12A B1 N2 -174.8(6) . . . . ?
C16A C12A C13A C14A 38.6(7) . . . . ?
C16A C15A C14A C13A 15.7(11) . . . . ?
C14A C15A C16A C12A 8.1(12) . . . . ?
C14B C13B C12B B1 -162.9(11) . . . . ?
C14B C13B C12B C16B -38.6(14) . . . . ?
C13B C14B C15B C16B -33(2) . . . . ?
C12B C16B C15B C14B 10(2) . . . . ?
C15B C16B C12B B1 136.4(17) . . . . ?
C15B C16B C12B C13B 19.0(19) . . . . ?
C15B C14B C13B C12B 44.5(19) . . . . ?

loop_
_exptl_oxdiff_crystal_face_indexfrac_h
_exptl_oxdiff_crystal_face_indexfrac_k
_exptl_oxdiff_crystal_face_indexfrac_l
_exptl_oxdiff_crystal_face_x
_exptl_oxdiff_crystal_face_y
_exptl_oxdiff_crystal_face_z
1.7675 4.9218 -8.7388 -0.0472 -0.2001 -0.9786
0.7749 4.3431 9.8095 -0.2244 -0.9387 0.2617
-0.7373 -4.2353 -9.9762 0.2231 0.9332 -0.2816
8.7461 0.1920 -3.9525 -0.8945 0.2129 -0.3931
-0.6093 4.1079 -10.1898 0.2327 -0.0575 -0.9708
-8.9660 0.5078 2.2628 0.9461 -0.2256 0.2323
0.8779 -4.1203 10.1151 -0.2609 0.0643 0.9632
7.1206 -3.0688 5.0057 -0.8621 0.2053 0.4633
-5.3840 -2.7844 9.2693 0.4394 -0.1063 0.8920
-2.4999 4.0988 -9.4838 0.4284 -0.1010 -0.8979
-1.8093 -6.7146 -1.5191 0.2046 0.8576 0.4718
-0.2496 1.1265 12.6024 -0.1631 -0.6810 0.7139
2.8358 -6.3460 -3.3118 -0.2745 0.9255 0.2610
6.5892 -4.7253 -1.3362 -0.7109 0.6738 0.2015
6.6893 3.8931 -5.2192 -0.6414 -0.1918 -0.7429
8.2560 1.4798 3.9197 -0.9585 -0.2851 0.0105
-6.5814 0.4711 -8.2683 0.8469 0.2512 -0.4687
-8.0849 -3.0998 1.3052 0.8558 0.2552 0.4501
7.2603 0.1209 7.1250 -0.9021 -0.2678 0.3384
-6.7053 -2.8839 -6.2603 0.8215 0.5661 -0.0683
-6.6219 -4.7158 0.8373 0.6992 0.4802 0.5297
-4.9705 -5.5046 -2.9013 0.5741 0.7485 0.3319
6.0083 1.7951 8.5357 -0.7828 -0.5389 0.3110
6.9642 4.2279 1.9100 -0.7798 -0.5377 -0.3206
